data_2206445
loop_
_publ_author_name
'Seger, Harald'
'Stempfhuber, Sabine'
'Zabel, Manfred'
'Marsch, Michael'
'Geyer, Armin'
'Harms, Klaus'

_publ_section_title
;(3<i>R</i>)-Methyl
 6-<i>tert</i>-butoxycarbonylamino-5-oxo-2,3-dihydro-5<i>H</i>-1,3-thiazolo[3,2-<i>a</i>]pyridine-3-carboxylate
;
_journal_coeditor_code HG6207
_journal_issue 8
_journal_name_full 'Acta Crystallographica Section E'
_journal_page_first o2576
_journal_page_last o2578
_journal_paper_doi 10.1107/S1600536805022245
_journal_volume 61
_journal_year 2005
_chemical_formula_iupac 'C14 H18 N2 O5 S'
_chemical_formula_moiety 'C14 H18 N2 O5 S'
_chemical_formula_sum 'C14 H18 N2 O5 S'
_chemical_formula_weight 326.37
_chemical_name_systematic
;
(3R)-Methyl 6-tert-butoxycarbonylamino-5-oxo-
2,3-dihydro-5H-1,3-thiazolo[3,2-a]pyridine-3-carboxylate
;
_space_group_IT_number 4
_symmetry_cell_setting monoclinic
_symmetry_space_group_name_Hall 'P 2yb'
_symmetry_space_group_name_H-M 'P 1 21 1'
_atom_sites_solution_hydrogens geom
_atom_sites_solution_primary direct
_atom_sites_solution_secondary difmap
_cell_angle_alpha 90
_cell_angle_beta 112.957(7)
_cell_angle_gamma 90
_cell_formula_units_Z 4
_cell_length_a 11.9054(8)
_cell_length_b 10.8101(6)
_cell_length_c 13.6064(9)
_cell_measurement_reflns_used 8000
_cell_measurement_temperature 173
_cell_measurement_theta_max 27.97
_cell_measurement_theta_min 2.70
_cell_volume 1612.4(2)
_computing_cell_refinement IPDS
_computing_data_collection 'IPDS (Stoe & Cie, 1998)'
_computing_data_reduction IPDS
_computing_molecular_graphics 'DIAMOND (Brandenburg, 2004)'
_computing_publication_material 'PLATON (Spek, 2003)'
_computing_structure_refinement 'SHELXL97 (Sheldrick, 1997)'
_computing_structure_solution 'SIR97 (Altomare <i>et al.</i>, 1993)'
_diffrn_ambient_temperature 173.0(10)
_diffrn_measured_fraction_theta_full 0.981
_diffrn_measured_fraction_theta_max 0.973
_diffrn_measurement_device_type 'Stoe IPDS'
_diffrn_measurement_method rotation
_diffrn_radiation_monochromator graphite
_diffrn_radiation_source 'fine-focus sealed tube'
_diffrn_radiation_type 'Mo K\a'
_diffrn_radiation_wavelength 0.71073
_diffrn_reflns_av_R_equivalents 0.0259
_diffrn_reflns_av_sigmaI/netI 0.0171
_diffrn_reflns_limit_h_max 15
_diffrn_reflns_limit_h_min -15
_diffrn_reflns_limit_k_max 14
_diffrn_reflns_limit_k_min -14
_diffrn_reflns_limit_l_max 17
_diffrn_reflns_limit_l_min -17
_diffrn_reflns_number 27858
_diffrn_reflns_reduction_process ' ?'
_diffrn_reflns_theta_full 25.00
_diffrn_reflns_theta_max 27.97
_diffrn_reflns_theta_min 2.70
_diffrn_standards_decay_% 0
_diffrn_standards_interval_count 0
_diffrn_standards_interval_time 0
_diffrn_standards_number 0
_exptl_absorpt_coefficient_mu 0.225
_exptl_absorpt_correction_type none
_exptl_crystal_colour colourless
_exptl_crystal_density_diffrn 1.344
_exptl_crystal_density_method 'not measured'
_exptl_crystal_description prism
_exptl_crystal_F_000 688
_exptl_crystal_size_max 0.60
_exptl_crystal_size_mid 0.48
_exptl_crystal_size_min 0.28
_refine_diff_density_max 0.334
_refine_diff_density_min -0.261
_refine_ls_abs_structure_details 'Flack (1983), 3605 Friedel pairs'
_refine_ls_abs_structure_Flack 0.01(3)
_refine_ls_extinction_method none
_refine_ls_goodness_of_fit_ref 1.070
_refine_ls_hydrogen_treatment mixed
_refine_ls_matrix_type full
_refine_ls_number_parameters 412
_refine_ls_number_reflns 7579
_refine_ls_number_restraints 1
_refine_ls_restrained_S_all 1.070
_refine_ls_R_factor_all 0.0345
_refine_ls_R_factor_gt 0.0338
_refine_ls_shift/su_max 0.002
_refine_ls_shift/su_mean 0.000
_refine_ls_structure_factor_coef Fsqd
_refine_ls_weighting_details 'calc w = 1/[\s^2^(Fo^2^)+(0.0708P)^2^] where P = (Fo^2^+2Fc^2^)/3'
_refine_ls_weighting_scheme calc
_refine_ls_wR_factor_gt 0.0852
_refine_ls_wR_factor_ref 0.0856
_reflns_number_gt 7361
_reflns_number_total 7579
_reflns_threshold_expression I>2\s(I)
_cod_data_source_file hg6207.cif
_cod_data_source_block I
_cod_original_sg_symbol_H-M 'P 21'
_cod_database_code 2206445
_cod_database_fobs_code 2206445

loop_
_symmetry_equiv_pos_as_xyz
x,y,z
-x,1/2+y,-z

loop_
_atom_site_aniso_label
_atom_site_aniso_U_11
_atom_site_aniso_U_22
_atom_site_aniso_U_33
_atom_site_aniso_U_12
_atom_site_aniso_U_13
_atom_site_aniso_U_23
S1 0.0377(2) 0.0340(2) 0.0305(2) -0.00200(10) 0.01840(10) 0.00630(10)
O1 0.0235(4) 0.0365(4) 0.0315(4) 0.0050(3) 0.0141(4) 0.0092(4)
O2 0.0303(5) 0.0485(6) 0.0404(5) 0.0145(4) 0.0155(4) 0.0129(5)
O3 0.0276(5) 0.0406(5) 0.0345(5) 0.0102(4) 0.0116(4) 0.0164(4)
O4 0.0659(9) 0.0535(7) 0.0641(9) 0.0320(7) 0.0057(7) -0.0023(7)
O5 0.0447(6) 0.0378(5) 0.0368(5) 0.0074(4) 0.0113(5) -0.0037(4)
N1 0.0231(5) 0.0255(4) 0.0243(5) 0.0015(4) 0.0098(4) 0.0029(4)
N2 0.0225(5) 0.0306(5) 0.0285(5) 0.0043(4) 0.0123(4) 0.0065(4)
C1 0.0258(5) 0.0313(6) 0.0279(6) 0.0033(4) 0.0096(5) 0.0069(4)
C2 0.0349(6) 0.0396(6) 0.0262(6) 0.0021(6) 0.0098(5) 0.0079(5)
C3 0.0295(6) 0.0281(5) 0.0268(5) -0.0029(4) 0.0151(5) 0.0017(4)
C4 0.0267(6) 0.0333(6) 0.0373(6) -0.0004(5) 0.0189(5) 0.0017(5)
C5 0.0237(5) 0.0297(6) 0.0336(6) 0.0035(4) 0.0125(5) 0.0027(5)
C6 0.0227(5) 0.0233(5) 0.0241(5) 0.0012(4) 0.0089(4) 0.0011(4)
C7 0.0221(5) 0.0244(5) 0.0220(5) -0.0009(4) 0.0083(4) -0.0006(4)
C8 0.0244(5) 0.0258(5) 0.0266(5) 0.0022(4) 0.0076(5) 0.0016(4)
C9 0.0298(6) 0.0325(6) 0.0299(6) 0.0072(5) 0.0063(5) 0.0097(5)
C10 0.0455(9) 0.0777(12) 0.0546(10) 0.0229(9) 0.0248(8) 0.0399(10)
C11 0.0501(10) 0.0496(8) 0.0360(8) -0.0088(8) -0.0009(7) 0.0049(7)
C12 0.0742(13) 0.0338(7) 0.0464(9) 0.0168(8) 0.0102(9) 0.0044(7)
C13 0.0376(7) 0.0351(6) 0.0364(7) 0.0074(5) 0.0170(6) 0.0057(5)
C14 0.0704(12) 0.0399(8) 0.0464(9) 0.0012(7) 0.0240(9) -0.0081(7)
S2 0.0421(2) 0.0413(2) 0.0336(2) -0.00330(10) 0.02010(10) 0.00990(10)
O6 0.0219(4) 0.0366(5) 0.0319(4) 0.0013(3) 0.0116(4) 0.0083(4)
O7 0.0241(5) 0.0509(6) 0.0482(6) 0.0075(4) 0.0127(5) 0.0169(5)
O8 0.0240(4) 0.0349(5) 0.0295(4) 0.0043(3) 0.0058(4) 0.0101(4)
O9 0.0496(6) 0.0305(5) 0.0387(5) 0.0027(4) 0.0130(5) -0.0018(4)
O10 0.0440(6) 0.0384(5) 0.0359(5) -0.0051(4) 0.0012(5) -0.0033(4)
N3 0.0236(5) 0.0259(4) 0.0235(5) 0.0003(4) 0.0095(4) 0.0025(4)
N4 0.0213(5) 0.0300(5) 0.0233(5) 0.0007(4) 0.0082(4) 0.0019(4)
C15 0.0284(6) 0.0266(5) 0.0234(5) -0.0002(4) 0.0084(5) 0.0027(4)
C16 0.0389(7) 0.0271(5) 0.0281(6) -0.0014(5) 0.0098(5) 0.0048(5)
C17 0.0308(6) 0.0284(5) 0.0300(6) -0.0014(4) 0.0161(5) 0.0022(5)
C18 0.0263(6) 0.0392(7) 0.0386(7) -0.0052(5) 0.0161(6) 0.0036(5)
C19 0.0228(6) 0.0364(6) 0.0315(6) 0.0001(5) 0.0084(5) 0.0024(5)
C20 0.0242(6) 0.0251(5) 0.0226(5) 0.0011(4) 0.0092(4) -0.0006(4)
C21 0.0239(5) 0.0219(5) 0.0236(5) 0.0005(4) 0.0106(5) 0.0005(4)
C22 0.0245(6) 0.0277(5) 0.0288(6) 0.0033(4) 0.0090(5) 0.0031(4)
C23 0.0272(6) 0.0466(8) 0.0403(8) 0.0054(6) 0.0028(6) 0.0209(6)
C24 0.0533(11) 0.0560(10) 0.0922(16) 0.0268(9) 0.0322(11) 0.0340(11)
C25 0.0527(12) 0.0800(14) 0.0442(9) -0.0199(10) -0.0104(9) 0.0215(10)
C26 0.0380(7) 0.0565(9) 0.0431(8) 0.0043(7) 0.0086(7) 0.0246(7)
C27 0.0340(6) 0.0290(6) 0.0268(6) -0.0041(5) 0.0121(5) 0.0020(4)
C28 0.0553(10) 0.0468(9) 0.0454(9) -0.0146(8) 0.0041(8) -0.0115(7)

loop_
_atom_site_label
_atom_site_fract_x
_atom_site_fract_y
_atom_site_fract_z
_atom_site_U_iso_or_equiv
_atom_site_thermal_displace_type
_atom_site_calc_flag
_atom_site_refinement_flags
_atom_site_occupancy
_atom_site_type_symbol
S1 -0.22752(3) 0.25840(3) 1.03138(3) 0.03250(10) Uani . . 1.000 S
O1 -0.05011(8) 0.44559(9) 0.80128(8) 0.0295(2) Uani . . 1.000 O
O2 -0.42703(10) 0.69004(11) 0.62895(9) 0.0392(3) Uani . . 1.000 O
O3 -0.30547(9) 0.71209(10) 0.53653(9) 0.0344(3) Uani . . 1.000 O
O4 0.00867(15) 0.08156(15) 0.92214(13) 0.0672(5) Uani . . 1.000 O
O5 -0.16482(11) 0.15831(11) 0.80339(9) 0.0412(3) Uani . . 1.000 O
N1 -0.15225(9) 0.37006(9) 0.89894(8) 0.0241(3) Uani . . 1.000 N
N2 -0.24271(10) 0.59320(10) 0.68177(9) 0.0265(3) Uani . . 1.000 N
C1 -0.05474(12) 0.28208(11) 0.95417(10) 0.0286(3) Uani . . 1.000 C
C2 -0.06395(13) 0.25607(15) 1.06137(11) 0.0342(3) Uani . . 1.000 C
C3 -0.25116(12) 0.36446(12) 0.92745(10) 0.0269(3) Uani . . 1.000 C
C4 -0.35033(12) 0.43431(12) 0.87565(11) 0.0305(3) Uani . . 1.000 C
C5 -0.35142(12) 0.51132(12) 0.79088(11) 0.0286(3) Uani . . 1.000 C
C6 -0.25207(11) 0.51960(11) 0.76347(9) 0.0234(3) Uani . . 1.000 C
C7 -0.14396(11) 0.44562(11) 0.82019(9) 0.0229(3) Uani . . 1.000 C
C8 -0.33389(11) 0.66751(11) 0.61634(10) 0.0263(3) Uani . . 1.000 C
C9 -0.39788(12) 0.78571(12) 0.45088(11) 0.0324(3) Uani . . 1.000 C
C10 -0.33418(18) 0.8167(2) 0.37627(16) 0.0577(6) Uani . . 1.000 C
C11 -0.51023(18) 0.70794(18) 0.39378(14) 0.0507(5) Uani . . 1.000 C
C12 -0.4277(2) 0.90366(16) 0.49569(16) 0.0556(6) Uani . . 1.000 C
C13 -0.06532(14) 0.16248(14) 0.89155(12) 0.0356(4) Uani . . 1.000 C
C14 -0.1831(2) 0.04987(17) 0.73656(15) 0.0519(6) Uani . . 1.000 C
S2 0.15670(3) 0.81479(3) 0.41666(3) 0.03730(10) Uani . . 1.000 S
O6 -0.01856(8) 0.60551(9) 0.63818(8) 0.0298(3) Uani . . 1.000 O
O7 0.39364(9) 0.50086(11) 0.89124(10) 0.0415(3) Uani . . 1.000 O
O8 0.25176(9) 0.42079(9) 0.94665(8) 0.0309(3) Uani . . 1.000 O
O9 0.01261(11) 0.49636(10) 0.41939(9) 0.0409(3) Uani . . 1.000 O
O10 -0.15369(11) 0.59313(11) 0.30546(9) 0.0438(3) Uani . . 1.000 O
N3 0.08337(9) 0.69942(9) 0.54825(8) 0.0242(3) Uani . . 1.000 N
N4 0.19050(9) 0.53950(10) 0.80220(8) 0.0250(3) Uani . . 1.000 N
C15 -0.02799(12) 0.70942(11) 0.45200(10) 0.0267(3) Uani . . 1.000 C
C16 -0.00584(13) 0.81542(13) 0.38688(10) 0.0324(3) Uani . . 1.000 C
C17 0.18816(12) 0.74173(12) 0.53921(10) 0.0284(3) Uani . . 1.000 C
C18 0.29757(13) 0.72221(13) 0.61957(12) 0.0336(4) Uani . . 1.000 C
C19 0.30198(12) 0.65395(13) 0.70975(11) 0.0309(3) Uani . . 1.000 C
C20 0.19805(11) 0.61083(11) 0.71865(9) 0.0239(3) Uani . . 1.000 C
C21 0.07985(11) 0.63714(10) 0.63580(9) 0.0227(3) Uani . . 1.000 C
C22 0.28858(11) 0.48718(11) 0.88097(10) 0.0274(3) Uani . . 1.000 C
C23 0.34477(14) 0.35861(16) 1.03952(13) 0.0412(4) Uani . . 1.000 C
C24 0.4071(2) 0.2584(2) 1.0007(2) 0.0660(7) Uani . . 1.000 C
C25 0.4309(2) 0.4527(2) 1.11321(17) 0.0680(7) Uani . . 1.000 C
C26 0.26729(16) 0.30094(19) 1.09370(14) 0.0481(5) Uani . . 1.000 C
C27 -0.05140(13) 0.58551(12) 0.39243(10) 0.0299(3) Uani . . 1.000 C
C28 -0.1866(2) 0.48355(18) 0.23846(16) 0.0539(5) Uani . . 1.000 C
H1 0.02580 0.32170 0.96740 0.0340 Uiso calc R 1.000 H
H2A -0.02100 0.32060 1.11440 0.0410 Uiso calc R 1.000 H
H2B -0.02840 0.17440 1.08970 0.0410 Uiso calc R 1.000 H
H4 -0.41840 0.43210 0.89550 0.0370 Uiso calc R 1.000 H
H5 -0.42240 0.55830 0.75210 0.0340 Uiso calc R 1.000 H
H10A -0.38940 0.86480 0.31560 0.0690 Uiso calc R 1.000 H
H10B -0.31150 0.74000 0.35020 0.0690 Uiso calc R 1.000 H
H10C -0.26060 0.86530 0.41490 0.0690 Uiso calc R 1.000 H
H11A -0.48670 0.63160 0.36790 0.0610 Uiso calc R 1.000 H
H11B -0.56760 0.75450 0.33320 0.0610 Uiso calc R 1.000 H
H11C -0.54920 0.68740 0.44320 0.0610 Uiso calc R 1.000 H
H12A -0.48460 0.95350 0.43730 0.0670 Uiso calc R 1.000 H
H12B -0.35260 0.95080 0.53260 0.0670 Uiso calc R 1.000 H
H12C -0.46520 0.88300 0.54620 0.0670 Uiso calc R 1.000 H
H14A -0.22740 -0.01310 0.75910 0.0620 Uiso calc R 1.000 H
H14B -0.10380 0.01680 0.74330 0.0620 Uiso calc R 1.000 H
H14C -0.23060 0.07240 0.66200 0.0620 Uiso calc R 1.000 H
H29 -0.185(2) 0.584(2) 0.6691(17) 0.043(5) Uiso . . 1.000 H
H15 -0.09840 0.73010 0.47170 0.0320 Uiso calc R 1.000 H
H16A -0.03070 0.89540 0.40760 0.0390 Uiso calc R 1.000 H
H16B -0.05300 0.80210 0.30960 0.0390 Uiso calc R 1.000 H
H18 0.37020 0.75370 0.61560 0.0400 Uiso calc R 1.000 H
H19 0.37880 0.63760 0.76550 0.0370 Uiso calc R 1.000 H
H24A 0.46190 0.21080 1.06180 0.0790 Uiso calc R 1.000 H
H24B 0.45420 0.29660 0.96360 0.0790 Uiso calc R 1.000 H
H24C 0.34530 0.20320 0.95150 0.0790 Uiso calc R 1.000 H
H25A 0.48010 0.49020 1.07780 0.0820 Uiso calc R 1.000 H
H25B 0.48460 0.41170 1.17900 0.0820 Uiso calc R 1.000 H
H25C 0.38360 0.51720 1.13050 0.0820 Uiso calc R 1.000 H
H26A 0.32040 0.26990 1.16420 0.0580 Uiso calc R 1.000 H
H26B 0.21970 0.23230 1.05010 0.0580 Uiso calc R 1.000 H
H26C 0.21180 0.36340 1.10170 0.0580 Uiso calc R 1.000 H
H28A -0.19560 0.41320 0.28020 0.0650 Uiso calc R 1.000 H
H28B -0.12250 0.46550 0.21220 0.0650 Uiso calc R 1.000 H
H28C -0.26390 0.49810 0.17780 0.0650 Uiso calc R 1.000 H
H30 0.1195(17) 0.5212(16) 0.7974(13) 0.025(4) Uiso . . 1.000 H

loop_
_atom_type_symbol
_atom_type_description
_atom_type_scat_dispersion_real
_atom_type_scat_dispersion_imag
_atom_type_scat_source
S S 0.1246 0.1234 'International Tables Vol C Tables 4.2.6.8 and 6.1.1.4'
O O 0.0106 0.0060 'International Tables Vol C Tables 4.2.6.8 and 6.1.1.4'
N N 0.0061 0.0033 'International Tables Vol C Tables 4.2.6.8 and 6.1.1.4'
H H 0.0000 0.0000 'International Tables Vol C Tables 4.2.6.8 and 6.1.1.4'
C C 0.0033 0.0016 'International Tables Vol C Tables 4.2.6.8 and 6.1.1.4'

loop_
_geom_angle_atom_site_label_1
_geom_angle_atom_site_label_2
_geom_angle_atom_site_label_3
_geom_angle
_geom_angle_publ_flag
C2 S1 C3 90.63(7) yes
C16 S2 C17 91.59(7) yes
C8 O3 C9 118.87(12) yes
C13 O5 C14 117.47(14) no
C22 O8 C23 118.74(12) yes
C27 O10 C28 115.95(14) no
C3 N1 C7 124.90(11) yes
C1 N1 C3 114.93(10) yes
C1 N1 C7 120.06(11) yes
C6 N2 C8 124.10(12) yes
C8 N2 H29 118.5(16) no
C6 N2 H29 116.9(16) no
C15 N3 C21 119.13(11) yes
C17 N3 C21 124.81(11) yes
C15 N3 C17 115.62(10) yes
C20 N4 C22 123.96(12) yes
C22 N4 H30 119.2(11) no
C20 N4 H30 116.3(11) no
N1 C1 C2 105.77(12) yes
N1 C1 C13 112.84(11) no
C2 C1 C13 110.81(11) no
S1 C2 C1 104.53(10) yes
N1 C3 C4 119.97(12) yes
S1 C3 C4 128.34(12) yes
S1 C3 N1 111.68(10) yes
C3 C4 C5 118.88(14) yes
C4 C5 C6 121.52(13) yes
N2 C6 C5 126.37(12) yes
N2 C6 C7 113.82(12) yes
C5 C6 C7 119.80(11) yes
O1 C7 C6 124.90(11) yes
N1 C7 C6 114.86(12) yes
O1 C7 N1 120.23(12) yes
O2 C8 O3 125.05(12) yes
O3 C8 N2 110.53(12) yes
O2 C8 N2 124.42(13) yes
C10 C9 C11 110.51(14) no
C11 C9 C12 112.06(15) no
O3 C9 C10 103.42(13) no
O3 C9 C12 110.73(12) no
O3 C9 C11 109.97(12) no
C10 C9 C12 109.83(14) no
O4 C13 C1 122.44(15) no
O4 C13 O5 124.81(16) no
O5 C13 C1 112.73(13) no
C2 C1 H1 109.00 no
N1 C1 H1 109.00 no
C13 C1 H1 109.00 no
S1 C2 H2B 111.00 no
C1 C2 H2B 111.00 no
C1 C2 H2A 111.00 no
H2A C2 H2B 109.00 no
S1 C2 H2A 111.00 no
C5 C4 H4 121.00 no
C3 C4 H4 121.00 no
C4 C5 H5 119.00 no
C6 C5 H5 119.00 no
C9 C10 H10C 109.00 no
H10A C10 H10B 109.00 no
C9 C10 H10B 110.00 no
H10B C10 H10C 109.00 no
H10A C10 H10C 109.00 no
C9 C10 H10A 109.00 no
C9 C11 H11A 109.00 no
H11B C11 H11C 109.00 no
H11A C11 H11B 109.00 no
H11A C11 H11C 110.00 no
C9 C11 H11C 110.00 no
C9 C11 H11B 109.00 no
C9 C12 H12A 109.00 no
H12A C12 H12C 109.00 no
H12A C12 H12B 109.00 no
H12B C12 H12C 109.00 no
C9 C12 H12B 109.00 no
C9 C12 H12C 109.00 no
O5 C14 H14A 109.00 no
H14A C14 H14B 109.00 no
O5 C14 H14B 109.00 no
O5 C14 H14C 109.00 no
H14B C14 H14C 109.00 no
H14A C14 H14C 109.00 no
N3 C15 C27 108.89(10) no
N3 C15 C16 105.85(11) yes
C16 C15 C27 112.59(11) no
S2 C16 C15 106.07(10) yes
S2 C17 N3 111.73(10) yes
N3 C17 C18 119.76(12) yes
S2 C17 C18 128.50(12) yes
C17 C18 C19 118.76(15) yes
C18 C19 C20 121.62(13) yes
C19 C20 C21 120.08(11) yes
N4 C20 C19 127.06(12) yes
N4 C20 C21 112.86(11) yes
N3 C21 C20 114.81(12) yes
O6 C21 C20 124.77(11) yes
O6 C21 N3 120.39(11) yes
O7 C22 N4 124.70(13) yes
O7 C22 O8 125.25(13) yes
O8 C22 N4 110.03(12) yes
O8 C23 C25 110.43(14) no
O8 C23 C24 109.37(14) no
C24 C23 C26 110.30(16) no
C25 C23 C26 109.68(15) no
O8 C23 C26 101.95(14) no
C24 C23 C25 114.39(18) no
O10 C27 C15 109.33(12) no
O9 C27 O10 125.24(13) no
O9 C27 C15 125.44(13) no
N3 C15 H15 110.00 no
C16 C15 H15 110.00 no
C27 C15 H15 110.00 no
S2 C16 H16A 111.00 no
S2 C16 H16B 110.00 no
C15 C16 H16A 111.00 no
C15 C16 H16B 111.00 no
H16A C16 H16B 109.00 no
C17 C18 H18 121.00 no
C19 C18 H18 121.00 no
C18 C19 H19 119.00 no
C20 C19 H19 119.00 no
C23 C24 H24A 109.00 no
C23 C24 H24B 109.00 no
C23 C24 H24C 109.00 no
H24A C24 H24B 109.00 no
H24A C24 H24C 110.00 no
H24B C24 H24C 109.00 no
C23 C25 H25A 109.00 no
C23 C25 H25B 109.00 no
C23 C25 H25C 109.00 no
H25A C25 H25B 110.00 no
H25A C25 H25C 109.00 no
H25B C25 H25C 109.00 no
C23 C26 H26A 109.00 no
C23 C26 H26B 109.00 no
C23 C26 H26C 110.00 no
H26A C26 H26B 109.00 no
H26A C26 H26C 109.00 no
H26B C26 H26C 109.00 no
O10 C28 H28A 109.00 no
O10 C28 H28B 109.00 no
O10 C28 H28C 109.00 no
H28A C28 H28B 109.00 no
H28A C28 H28C 109.00 no
H28B C28 H28C 110.00 no

loop_
_geom_bond_atom_site_label_1
_geom_bond_atom_site_label_2
_geom_bond_distance
_geom_bond_publ_flag
S1 C2 1.8274(17) yes
S1 C3 1.7558(13) yes
S2 C16 1.8158(17) yes
S2 C17 1.7485(13) yes
O1 C7 1.2405(17) yes
O2 C8 1.2111(19) yes
O3 C9 1.4838(18) yes
O3 C8 1.3463(17) yes
O4 C13 1.195(2) no
O5 C13 1.318(2) no
O5 C14 1.447(2) no
O6 C21 1.2330(17) yes
O7 C22 1.2122(18) yes
O8 C23 1.478(2) yes
O8 C22 1.3459(17) yes
O9 C27 1.1942(18) no
O10 C27 1.3289(19) no
O10 C28 1.452(2) no
N1 C1 1.4617(17) yes
N1 C3 1.3774(19) yes
N1 C7 1.3811(16) yes
N2 C6 1.4064(16) yes
N2 C8 1.3647(17) yes
N2 H29 0.78(3) no
N3 C17 1.3786(19) yes
N3 C21 1.3831(15) yes
N3 C15 1.4595(17) yes
N4 C22 1.3623(17) yes
N4 C20 1.4052(16) yes
N4 H30 0.85(2) no
C1 C13 1.5263(19) yes
C1 C2 1.531(2) yes
C3 C4 1.346(2) yes
C4 C5 1.4184(19) yes
C5 C6 1.375(2) yes
C6 C7 1.4550(18) yes
C9 C10 1.523(3) no
C9 C11 1.513(3) no
C9 C12 1.514(2) no
C1 H1 1.0000 no
C2 H2A 0.9900 no
C2 H2B 0.9900 no
C4 H4 0.9500 no
C5 H5 0.9500 no
C10 H10C 0.9800 no
C10 H10A 0.9800 no
C10 H10B 0.9800 no
C11 H11A 0.9800 no
C11 H11B 0.9800 no
C11 H11C 0.9800 no
C12 H12B 0.9800 no
C12 H12C 0.9800 no
C12 H12A 0.9800 no
C14 H14C 0.9800 no
C14 H14A 0.9800 no
C14 H14B 0.9800 no
C15 C16 1.5329(19) no
C15 C27 1.5338(18) no
C17 C18 1.351(2) no
C18 C19 1.415(2) no
C19 C20 1.371(2) no
C20 C21 1.4472(18) no
C23 C25 1.513(3) no
C23 C26 1.521(3) no
C23 C24 1.520(3) no
C15 H15 1.0000 no
C16 H16A 0.9900 no
C16 H16B 0.9900 no
C18 H18 0.9500 no
C19 H19 0.9500 no
C24 H24A 0.9800 no
C24 H24B 0.9800 no
C24 H24C 0.9800 no
C25 H25A 0.9800 no
C25 H25B 0.9800 no
C25 H25C 0.9800 no
C26 H26A 0.9800 no
C26 H26B 0.9800 no
C26 H26C 0.9800 no
C28 H28A 0.9800 no
C28 H28B 0.9800 no
C28 H28C 0.9800 no

loop_
_geom_hbond_atom_site_label_D
_geom_hbond_atom_site_label_H
_geom_hbond_atom_site_label_A
_geom_hbond_site_symmetry_A
_geom_hbond_distance_DH
_geom_hbond_distance_HA
_geom_hbond_distance_DA
_geom_hbond_angle_DHA
_geom_hbond_publ_flag
N2 H29 O1 . 0.78(3) 2.41(2) 2.7458(16) 107.7(18) no
N2 H29 O6 . 0.78(3) 2.19(3) 2.9539(17) 167(2) yes
N4 H30 O1 . 0.85(2) 2.20(2) 3.0346(16) 170.2(16) yes
N4 H30 O6 . 0.85(2) 2.334(17) 2.7114(15) 107.5(13) no
C4 H4 O7 1_455 0.95 2.34 3.218(2) 154 yes
C5 H5 O2 . 0.95 2.18 2.8018(18) 122 no
C11 H11C O2 . 0.98 2.37 2.964(2) 118 no
C12 H12C O2 . 0.98 2.33 2.934(2) 119 no
C16 H16A O6 2_556 0.99 2.49 3.1799(17) 127 yes
C16 H16A O9 2_556 0.99 2.53 3.3085(18) 136 yes
C16 H16B O10 . 0.99 2.55 2.9290(19) 103 no
C18 H18 O2 1_655 0.95 2.45 3.250(2) 142 yes
C19 H19 O7 . 0.95 2.22 2.8152(19) 120 no
C24 H24B O7 . 0.98 2.41 2.988(3) 117 no
C25 H25A O7 . 0.98 2.34 2.923(3) 117 no

loop_
_geom_torsion_atom_site_label_1
_geom_torsion_atom_site_label_2
_geom_torsion_atom_site_label_3
_geom_torsion_atom_site_label_4
_geom_torsion
_geom_torsion_publ_flag
C3 S1 C2 C1 -29.62(10) no
C2 S1 C3 N1 15.78(10) no
C2 S1 C3 C4 -165.29(13) no
C16 S2 C17 N3 10.89(10) no
C17 S2 C16 C15 -24.31(9) no
C16 S2 C17 C18 -170.25(14) no
C9 O3 C8 N2 174.42(11) no
C9 O3 C8 O2 -5.75(19) no
C8 O3 C9 C12 63.42(17) no
C8 O3 C9 C11 -60.96(16) no
C8 O3 C9 C10 -178.99(13) no
C14 O5 C13 C1 178.84(14) no
C14 O5 C13 O4 -2.7(3) no
C22 O8 C23 C24 -65.74(18) no
C22 O8 C23 C26 177.49(12) no
C23 O8 C22 N4 -178.51(11) no
C23 O8 C22 O7 0.08(19) no
C22 O8 C23 C25 61.00(18) no
C28 O10 C27 C15 178.27(14) no
C28 O10 C27 O9 -1.2(2) no
C3 N1 C7 C6 -2.14(17) no
C7 N1 C1 C2 156.72(11) no
C7 N1 C3 C4 1.37(19) no
C3 N1 C7 O1 178.89(12) no
C3 N1 C1 C13 94.32(14) no
C7 N1 C1 C13 -81.98(15) no
C7 N1 C3 S1 -179.59(9) no
C3 N1 C1 C2 -26.98(14) no
C1 N1 C7 C6 173.77(10) no
C1 N1 C3 C4 -174.73(12) no
C1 N1 C7 O1 -5.20(17) no
C1 N1 C3 S1 4.31(13) no
C8 N2 C6 C5 -0.6(2) no
C8 N2 C6 C7 178.23(11) no
C6 N2 C8 O3 -170.93(11) no
C6 N2 C8 O2 9.2(2) no
C15 N3 C17 S2 7.23(13) no
C21 N3 C17 S2 179.46(9) no
C21 N3 C17 C18 0.49(19) no
C15 N3 C21 O6 -9.97(16) no
C21 N3 C15 C27 -76.86(14) no
C17 N3 C21 C20 -3.75(16) no
C15 N3 C21 C20 168.23(10) no
C15 N3 C17 C18 -171.75(12) no
C17 N3 C21 O6 178.05(11) no
C21 N3 C15 C16 161.86(11) no
C17 N3 C15 C16 -25.43(14) no
C17 N3 C15 C27 95.84(13) no
C20 N4 C22 O8 -177.60(11) no
C22 N4 C20 C19 -9.8(2) no
C20 N4 C22 O7 3.8(2) no
C22 N4 C20 C21 169.75(11) no
C2 C1 C13 O5 114.01(15) no
C2 C1 C13 O4 -64.5(2) no
N1 C1 C2 S1 35.82(12) no
N1 C1 C13 O4 177.13(16) no
C13 C1 C2 S1 -86.78(13) no
N1 C1 C13 O5 -4.38(19) no
N1 C3 C4 C5 1.03(19) no
S1 C3 C4 C5 -177.83(10) no
C3 C4 C5 C6 -2.5(2) no
C4 C5 C6 N2 -179.54(12) no
C4 C5 C6 C7 1.69(19) no
C5 C6 C7 N1 0.57(16) no
C5 C6 C7 O1 179.48(12) no
N2 C6 C7 O1 0.56(17) no
N2 C6 C7 N1 -178.35(10) no
C27 C15 C16 S2 -87.84(12) no
C16 C15 C27 O9 115.60(17) no
C16 C15 C27 O10 -63.87(17) no
N3 C15 C27 O9 -1.5(2) no
N3 C15 C16 S2 31.02(12) no
N3 C15 C27 O10 179.06(12) no
N3 C17 C18 C19 2.5(2) no
S2 C17 C18 C19 -176.27(11) no
C17 C18 C19 C20 -2.0(2) no
C18 C19 C20 C21 -1.4(2) no
C18 C19 C20 N4 178.11(13) no
N4 C20 C21 N3 -175.50(10) no
N4 C20 C21 O6 2.61(17) no
C19 C20 C21 N3 4.10(17) no
C19 C20 C21 O6 -177.79(12) no

loop_
_cod_related_entry_id
_cod_related_entry_database
_cod_related_entry_code
1 ChemSpider 10161209
